data_7028626
loop_
_publ_author_name
'Yang, Peng'
'Wang, Meng-Si'
'Shen, Jin-Jin'
'Li, Ming-Xing'
'Wang, Zhao-Xi'
'Shao, Min'
'He, Xiang'

_publ_section_title
;
 Seven novel coordination polymers constructed by rigid
 4-(4-carboxyphenyl)-terpyridine ligands: synthesis, structural diversity,
 luminescence and magnetic properties.
;
_journal_issue 3
_journal_name_full 'Dalton transactions (Cambridge, England : 2003)'
_journal_page_first 1460
_journal_page_last 1470
_journal_paper_doi 10.1039/c3dt52500g
_journal_volume 43
_journal_year 2014
_chemical_formula_sum 'C44 H28 Co N6 O4'
_chemical_formula_weight 763.65
_chemical_name_systematic
; 
 ? 
;
_space_group_IT_number 14
_symmetry_cell_setting monoclinic
_symmetry_space_group_name_Hall '-P 2ybc'
_symmetry_space_group_name_H-M 'P 1 21/c 1'
_atom_sites_solution_hydrogens geom
_atom_sites_solution_primary direct
_atom_sites_solution_secondary difmap
_audit_creation_method SHELXL-97
_cell_angle_alpha 90.00
_cell_angle_beta 105.539(3)
_cell_angle_gamma 90.00
_cell_formula_units_Z 4
_cell_length_a 9.4561(8)
_cell_length_b 20.5600(18)
_cell_length_c 19.4800(15)
_cell_measurement_reflns_used 2480
_cell_measurement_temperature 293(2)
_cell_measurement_theta_max 21.10
_cell_measurement_theta_min 2.24
_cell_volume 3648.8(5)
_computing_cell_refinement 'Bruker SAINT'
_computing_data_collection 'Bruker APEX2'
_computing_data_reduction 'Bruker SAINT'
_computing_molecular_graphics 'Bruker SHELXTL'
_computing_publication_material 'Bruker SHELXTL'
_computing_structure_refinement 'SHELXL-97 (Sheldrick, 2008)'
_computing_structure_solution 'SHELXS-97 (Sheldrick, 2008)'
_diffrn_ambient_temperature 296(2)
_diffrn_measured_fraction_theta_full 0.999
_diffrn_measured_fraction_theta_max 0.999
_diffrn_measurement_device_type 'Bruker APEX-II CCD'
_diffrn_measurement_method '\f and \w scans'
_diffrn_radiation_monochromator graphite
_diffrn_radiation_source 'fine-focus sealed tube'
_diffrn_radiation_type MoK\a
_diffrn_radiation_wavelength 0.71073
_diffrn_reflns_av_R_equivalents 0.0605
_diffrn_reflns_av_sigmaI/netI 0.0875
_diffrn_reflns_limit_h_max 12
_diffrn_reflns_limit_h_min -12
_diffrn_reflns_limit_k_max 16
_diffrn_reflns_limit_k_min -26
_diffrn_reflns_limit_l_max 24
_diffrn_reflns_limit_l_min -23
_diffrn_reflns_number 22740
_diffrn_reflns_theta_full 27.50
_diffrn_reflns_theta_max 27.50
_diffrn_reflns_theta_min 2.17
_exptl_absorpt_coefficient_mu 0.524
_exptl_absorpt_correction_T_max 0.9255
_exptl_absorpt_correction_T_min 0.9024
_exptl_absorpt_correction_type multi-scan
_exptl_absorpt_process_details sadabs
_exptl_crystal_density_diffrn 1.390
_exptl_crystal_density_method 'not measured'
_exptl_crystal_F_000 1572
_exptl_crystal_size_max 0.20
_exptl_crystal_size_mid 0.20
_exptl_crystal_size_min 0.15
_refine_diff_density_max 0.291
_refine_diff_density_min -0.377
_refine_diff_density_rms 0.062
_refine_ls_extinction_method none
_refine_ls_goodness_of_fit_ref 1.236
_refine_ls_hydrogen_treatment mixed
_refine_ls_matrix_type full
_refine_ls_number_parameters 496
_refine_ls_number_reflns 8367
_refine_ls_number_restraints 0
_refine_ls_restrained_S_all 1.236
_refine_ls_R_factor_all 0.1174
_refine_ls_R_factor_gt 0.0524
_refine_ls_shift/su_max 0.003
_refine_ls_shift/su_mean 0.000
_refine_ls_structure_factor_coef Fsqd
_refine_ls_weighting_details 'calc w=1/[\s^2^(Fo^2^)+(0.0100P)^2^+0.0000P] where P=(Fo^2^+2Fc^2^)/3'
_refine_ls_weighting_scheme calc
_refine_ls_wR_factor_gt 0.0709
_refine_ls_wR_factor_ref 0.0814
_reflns_number_gt 4631
_reflns_number_total 8367
_reflns_threshold_expression >2sigma(I)
_cod_data_source_file c3dt52500g.txt
_cod_data_source_block added_by_encifer
_cod_depositor_comments
;
The following automatic conversions were performed:

'_symmetry_cell_setting' value 'Monoclinic' changed to 'monoclinic'
according to
/usr/data/users/saulius/automatic-downloads/current/RSC/lib/dictionaries/cif_core.dic
dictionary named 'cif_core.dic' version 2.4.2 from 2011-04-26.

Automatic conversion script
Id: cif_fix_values 2281 2013-09-26 08:29:07Z andrius 
;
_cod_original_sg_symbol_H-M P2(1)/c
_cod_database_code 7028626

loop_
_symmetry_equiv_pos_as_xyz
'x, y, z'
'-x, y+1/2, -z+1/2'
'-x, -y, -z'
'x, -y-1/2, z-1/2'

loop_
_atom_site_label
_atom_site_type_symbol
_atom_site_fract_x
_atom_site_fract_y
_atom_site_fract_z
_atom_site_U_iso_or_equiv
_atom_site_adp_type
_atom_site_occupancy
_atom_site_symmetry_multiplicity
_atom_site_calc_flag
_atom_site_refinement_flags
Co1 Co -0.36577(4) -0.490006(17) 0.431540(18) 0.03303(11) Uani 1 1 d .
O1 O -0.2158(2) -0.44216(9) 0.38438(10) 0.0559(6) Uani 1 1 d .
O2 O -0.3849(2) -0.49855(10) 0.31074(10) 0.0652(6) Uani 1 1 d .
O3 O -0.26525(18) -0.46511(8) 0.53392(9) 0.0379(5) Uani 1 1 d .
O4 O -0.5507(2) -0.54113(8) 0.41514(9) 0.0421(5) Uani 1 1 d .
N1 N 0.2420(2) -0.07804(10) 0.05032(11) 0.0345(6) Uani 1 1 d .
N2 N -0.5420(4) -0.3104(2) -0.25015(19) 0.1017(13) Uani 1 1 d .
N3 N -0.1367(3) -0.25225(11) -0.03498(12) 0.0471(7) Uani 1 1 d .
N4 N -0.4934(3) -0.40075(10) 0.41635(12) 0.0419(6) Uani 1 1 d .
N5 N -0.7637(5) -0.06959(18) 0.68299(16) 0.1121(13) Uani 1 1 d .
N6 N -0.7405(3) -0.19906(11) 0.46901(12) 0.0491(7) Uani 1 1 d .
C1 C 0.2787(3) -0.12939(13) 0.09388(13) 0.0403(7) Uani 1 1 d .
H1 H 0.3672 -0.1280 0.1291 0.048 Uiso 1 1 calc R
C2 C 0.1926(3) -0.18396(13) 0.08923(13) 0.0422(8) Uani 1 1 d .
H2 H 0.2226 -0.2181 0.1211 0.051 Uiso 1 1 calc R
C3 C 0.0610(3) -0.18783(13) 0.03684(14) 0.0356(7) Uani 1 1 d .
C4 C 0.0243(3) -0.13561(13) -0.00957(13) 0.0400(8) Uani 1 1 d .
H4 H -0.0616 -0.1366 -0.0465 0.048 Uiso 1 1 calc R
C5 C 0.1154(3) -0.08255(13) -0.00073(13) 0.0408(7) Uani 1 1 d .
H5 H 0.0876 -0.0478 -0.0319 0.049 Uiso 1 1 calc R
C6 C -0.0453(3) -0.24173(13) 0.03051(15) 0.0398(7) Uani 1 1 d .
C7 C -0.0582(3) -0.27707(13) 0.08954(14) 0.0476(8) Uani 1 1 d .
H7 H 0.0067 -0.2695 0.1340 0.057 Uiso 1 1 calc R
C8 C -0.1676(3) -0.32356(14) 0.08219(15) 0.0476(8) Uani 1 1 d .
C9 C -0.2607(3) -0.33299(13) 0.01530(15) 0.0488(9) Uani 1 1 d .
H9 H -0.3357 -0.3635 0.0088 0.059 Uiso 1 1 calc R
C10 C -0.2439(3) -0.29770(14) -0.04223(15) 0.0450(8) Uani 1 1 d .
C11 C -0.3474(3) -0.30412(15) -0.11439(16) 0.0491(8) Uani 1 1 d .
C12 C -0.4408(4) -0.35606(17) -0.13483(17) 0.0664(10) Uani 1 1 d .
H12 H -0.4408 -0.3900 -0.1033 0.080 Uiso 1 1 calc R
C13 C -0.5359(4) -0.3573(2) -0.2036(2) 0.0846(13) Uani 1 1 d .
H13 H -0.5977 -0.3930 -0.2170 0.101 Uiso 1 1 calc R
C14 C -0.4527(6) -0.2617(2) -0.2296(2) 0.1124(18) Uani 1 1 d .
H14 H -0.4558 -0.2282 -0.2621 0.135 Uiso 1 1 calc R
C15 C -0.3543(4) -0.25597(16) -0.16382(17) 0.0802(12) Uani 1 1 d .
H15 H -0.2930 -0.2199 -0.1529 0.096 Uiso 1 1 calc R
C16 C -0.1889(3) -0.36100(15) 0.14392(15) 0.0534(9) Uani 1 1 d .
C17 C -0.1268(4) -0.34188(17) 0.21198(17) 0.0786(12) Uani 1 1 d .
H17 H -0.0672 -0.3052 0.2202 0.094 Uiso 1 1 calc R
C18 C -0.1503(4) -0.37582(17) 0.26968(16) 0.0721(11) Uani 1 1 d .
H18 H -0.1030 -0.3623 0.3157 0.087 Uiso 1 1 calc R
C19 C -0.2402(3) -0.42796(14) 0.26046(15) 0.0465(8) Uani 1 1 d .
C20 C -0.3008(5) -0.44766(19) 0.19294(18) 0.1189(18) Uani 1 1 d .
H20 H -0.3616 -0.4840 0.1848 0.143 Uiso 1 1 calc R
C21 C -0.2743(5) -0.41499(19) 0.13561(17) 0.126(2) Uani 1 1 d .
H21 H -0.3164 -0.4305 0.0898 0.151 Uiso 1 1 calc R
C22 C -0.2816(3) -0.45925(15) 0.32225(16) 0.0465(8) Uani 1 1 d .
C23 C -0.4570(3) -0.35185(14) 0.46318(14) 0.0465(8) Uani 1 1 d .
H23 H -0.3694 -0.3551 0.4989 0.056 Uiso 1 1 calc R
C24 C -0.5409(3) -0.29757(13) 0.46150(14) 0.0466(8) Uani 1 1 d .
H24 H -0.5115 -0.2660 0.4966 0.056 Uiso 1 1 calc R
C25 C -0.6693(3) -0.28916(14) 0.40803(14) 0.0410(8) Uani 1 1 d .
C26 C -0.7069(3) -0.33849(14) 0.35805(14) 0.0487(8) Uani 1 1 d .
H26 H -0.7912 -0.3352 0.3204 0.058 Uiso 1 1 calc R
C27 C -0.6176(3) -0.39283(14) 0.36464(14) 0.0473(8) Uani 1 1 d .
H27 H -0.6459 -0.4258 0.3311 0.057 Uiso 1 1 calc R
C28 C -0.7571(3) -0.22934(14) 0.40587(15) 0.0426(8) Uani 1 1 d .
C29 C -0.8482(3) -0.20434(14) 0.34343(14) 0.0463(8) Uani 1 1 d .
H29 H -0.8560 -0.2256 0.3004 0.056 Uiso 1 1 calc R
C30 C -0.9273(3) -0.14802(14) 0.34471(15) 0.0446(8) Uani 1 1 d .
C31 C -0.9124(3) -0.11878(14) 0.41035(14) 0.0496(8) Uani 1 1 d .
H31 H -0.9654 -0.0813 0.4135 0.059 Uiso 1 1 calc R
C32 C -0.8190(3) -0.14499(15) 0.47126(15) 0.0500(8) Uani 1 1 d .
C33 C -0.7982(4) -0.11629(15) 0.54319(16) 0.0607(10) Uani 1 1 d .
C34 C -0.6829(4) -0.13447(19) 0.59824(18) 0.1027(15) Uani 1 1 d .
H34 H -0.6135 -0.1637 0.5907 0.123 Uiso 1 1 calc R
C35 C -0.6695(5) -0.1092(2) 0.6656(2) 0.138(2) Uani 1 1 d .
H35 H -0.5871 -0.1213 0.7015 0.165 Uiso 1 1 calc R
C36 C -0.8766(5) -0.05271(17) 0.6302(2) 0.0946(14) Uani 1 1 d .
H36 H -0.9461 -0.0248 0.6400 0.114 Uiso 1 1 calc R
C37 C -0.8977(4) -0.07446(16) 0.56011(18) 0.0800(12) Uani 1 1 d .
H37 H -0.9792 -0.0606 0.5248 0.096 Uiso 1 1 calc R
C38 C -1.0250(3) -0.11969(13) 0.27867(14) 0.0420(8) Uani 1 1 d .
C39 C -1.1640(3) -0.09953(14) 0.27681(15) 0.0526(9) Uani 1 1 d .
H39 H -1.1956 -0.1021 0.3180 0.063 Uiso 1 1 calc R
C40 C -1.2594(3) -0.07528(13) 0.21478(14) 0.0480(8) Uani 1 1 d .
H40 H -1.3541 -0.0628 0.2145 0.058 Uiso 1 1 calc R
C41 C -1.2127(3) -0.06979(12) 0.15362(13) 0.0322(7) Uani 1 1 d .
C42 C -1.0707(3) -0.08664(14) 0.15646(14) 0.0504(9) Uani 1 1 d .
H42 H -1.0359 -0.0803 0.1166 0.061 Uiso 1 1 calc R
C43 C -0.9785(3) -0.11287(15) 0.21769(15) 0.0582(9) Uani 1 1 d .
H43 H -0.8844 -0.1260 0.2177 0.070 Uiso 1 1 calc R
C44 C -0.3171(3) -0.45413(12) 0.58590(14) 0.0311(7) Uani 1 1 d .

loop_
_atom_site_aniso_label
_atom_site_aniso_U_11
_atom_site_aniso_U_22
_atom_site_aniso_U_33
_atom_site_aniso_U_23
_atom_site_aniso_U_13
_atom_site_aniso_U_12
Co1 0.0345(2) 0.0369(2) 0.0251(2) -0.00113(18) 0.00339(16) -0.00302(19)
O1 0.0679(16) 0.0670(15) 0.0329(12) -0.0025(10) 0.0136(11) -0.0226(12)
O2 0.0668(15) 0.0781(17) 0.0449(13) 0.0138(11) 0.0051(11) -0.0320(13)
O3 0.0376(12) 0.0475(13) 0.0250(11) -0.0060(9) 0.0024(9) 0.0045(9)
O4 0.0322(12) 0.0506(13) 0.0402(12) -0.0076(9) 0.0038(9) -0.0108(10)
N1 0.0391(15) 0.0356(15) 0.0272(14) 0.0042(11) 0.0061(11) 0.0017(11)
N2 0.104(3) 0.115(4) 0.064(3) -0.028(2) -0.016(2) 0.012(3)
N3 0.0505(17) 0.0475(17) 0.0397(16) -0.0006(12) 0.0061(13) -0.0068(13)
N4 0.0483(17) 0.0372(16) 0.0349(15) 0.0027(11) 0.0020(13) 0.0005(12)
N5 0.141(4) 0.122(3) 0.051(2) -0.020(2) -0.013(2) 0.044(3)
N6 0.0592(18) 0.0417(17) 0.0393(16) 0.0071(12) 0.0010(14) 0.0111(13)
C1 0.0404(19) 0.041(2) 0.0330(17) 0.0064(14) -0.0008(14) -0.0005(15)
C2 0.048(2) 0.0364(19) 0.0367(19) 0.0093(13) 0.0021(15) -0.0007(15)
C3 0.0395(19) 0.0370(19) 0.0306(17) 0.0022(13) 0.0101(14) -0.0020(14)
C4 0.0380(19) 0.045(2) 0.0308(18) 0.0042(14) -0.0022(14) -0.0056(15)
C5 0.041(2) 0.043(2) 0.0323(18) 0.0101(14) -0.0002(15) 0.0008(15)
C6 0.043(2) 0.044(2) 0.0293(17) 0.0015(14) 0.0040(15) -0.0050(15)
C7 0.055(2) 0.051(2) 0.0304(18) 0.0040(14) -0.0004(15) -0.0155(16)
C8 0.054(2) 0.051(2) 0.0357(19) 0.0052(15) 0.0084(16) -0.0132(16)
C9 0.056(2) 0.049(2) 0.038(2) 0.0015(15) 0.0066(17) -0.0258(16)
C10 0.049(2) 0.047(2) 0.0355(19) -0.0070(15) 0.0064(16) -0.0110(16)
C11 0.053(2) 0.053(2) 0.039(2) -0.0088(16) 0.0092(17) -0.0042(17)
C12 0.060(2) 0.075(3) 0.058(2) -0.0160(19) 0.005(2) -0.014(2)
C13 0.067(3) 0.103(4) 0.076(3) -0.040(3) 0.006(3) -0.016(3)
C14 0.170(5) 0.090(4) 0.048(3) 0.001(2) -0.021(3) 0.006(3)
C15 0.118(4) 0.067(3) 0.039(2) 0.0017(19) -0.008(2) -0.010(2)
C16 0.063(2) 0.060(2) 0.0343(19) 0.0030(16) 0.0079(17) -0.0238(18)
C17 0.090(3) 0.098(3) 0.042(2) 0.005(2) 0.008(2) -0.059(2)
C18 0.079(3) 0.099(3) 0.033(2) 0.0016(19) 0.0064(19) -0.047(2)
C19 0.055(2) 0.051(2) 0.0319(18) 0.0010(15) 0.0091(16) -0.0193(16)
C20 0.182(5) 0.125(4) 0.037(2) 0.005(2) 0.009(3) -0.112(3)
C21 0.213(5) 0.124(4) 0.028(2) -0.003(2) 0.012(3) -0.122(4)
C22 0.047(2) 0.051(2) 0.041(2) 0.0058(16) 0.0116(17) -0.0071(16)
C23 0.049(2) 0.040(2) 0.0385(19) 0.0049(15) -0.0075(15) 0.0045(16)
C24 0.057(2) 0.033(2) 0.0393(19) 0.0034(14) -0.0041(16) 0.0035(16)
C25 0.049(2) 0.035(2) 0.0351(18) 0.0086(14) 0.0042(15) 0.0070(15)
C26 0.052(2) 0.047(2) 0.0366(19) 0.0057(15) -0.0052(16) 0.0091(17)
C27 0.057(2) 0.043(2) 0.0337(18) -0.0001(14) -0.0018(16) 0.0018(17)
C28 0.047(2) 0.041(2) 0.0348(19) 0.0068(14) 0.0021(15) 0.0042(15)
C29 0.054(2) 0.047(2) 0.0312(18) 0.0034(14) -0.0001(15) 0.0098(16)
C30 0.049(2) 0.045(2) 0.0334(18) 0.0105(15) 0.0010(15) 0.0066(16)
C31 0.065(2) 0.041(2) 0.0370(19) 0.0045(15) 0.0036(17) 0.0155(16)
C32 0.062(2) 0.045(2) 0.0341(19) 0.0073(15) -0.0016(17) 0.0096(17)
C33 0.081(3) 0.051(2) 0.039(2) -0.0020(16) -0.0040(19) 0.0195(19)
C34 0.114(4) 0.131(4) 0.042(2) -0.018(2) -0.017(2) 0.058(3)
C35 0.148(5) 0.183(5) 0.054(3) -0.028(3) -0.023(3) 0.087(4)
C36 0.135(4) 0.075(3) 0.062(3) -0.013(2) 0.008(3) 0.037(3)
C37 0.107(3) 0.071(3) 0.048(2) -0.0027(19) -0.005(2) 0.026(2)
C38 0.046(2) 0.045(2) 0.0317(18) 0.0071(14) 0.0061(15) 0.0141(15)
C39 0.056(2) 0.071(2) 0.0330(18) 0.0154(16) 0.0145(17) 0.0128(18)
C40 0.0352(19) 0.070(2) 0.0380(19) 0.0143(16) 0.0085(15) 0.0103(16)
C41 0.0331(17) 0.0341(17) 0.0270(16) 0.0051(12) 0.0038(13) 0.0044(13)
C42 0.043(2) 0.080(2) 0.0305(18) 0.0115(16) 0.0123(15) 0.0194(17)
C43 0.040(2) 0.090(3) 0.041(2) 0.0120(18) 0.0050(16) 0.0254(18)
C44 0.0354(18) 0.0238(16) 0.0293(17) 0.0021(12) 0.0004(14) 0.0003(13)

loop_
_atom_type_symbol
_atom_type_description
_atom_type_scat_dispersion_real
_atom_type_scat_dispersion_imag
_atom_type_scat_source
C C 0.0033 0.0016 'International Tables Vol C Tables 4.2.6.8 and 6.1.1.4'
H H 0.0000 0.0000 'International Tables Vol C Tables 4.2.6.8 and 6.1.1.4'
Co Co 0.3494 0.9721 'International Tables Vol C Tables 4.2.6.8 and 6.1.1.4'
N N 0.0061 0.0033 'International Tables Vol C Tables 4.2.6.8 and 6.1.1.4'
O O 0.0106 0.0060 'International Tables Vol C Tables 4.2.6.8 and 6.1.1.4'

loop_
_geom_angle_atom_site_label_1
_geom_angle_atom_site_label_2
_geom_angle_atom_site_label_3
_geom_angle
_geom_angle_site_symmetry_1
_geom_angle_site_symmetry_3
O4 Co1 O3 116.77(7) . .
O4 Co1 O1 146.47(7) . .
O3 Co1 O1 96.70(7) . .
O4 Co1 N1 89.88(8) . 2_545
O3 Co1 N1 87.68(7) . 2_545
O1 Co1 N1 93.69(8) . 2_545
O4 Co1 N4 89.54(8) . .
O3 Co1 N4 91.01(8) . .
O1 Co1 N4 87.76(8) . .
N1 Co1 N4 178.15(8) 2_545 .
O4 Co1 O2 88.33(7) . .
O3 Co1 O2 154.74(7) . .
O1 Co1 O2 58.40(7) . .
N1 Co1 O2 89.66(8) 2_545 .
N4 Co1 O2 92.08(8) . .
C22 O1 Co1 94.11(18) . .
C22 O2 Co1 85.62(17) . .
C44 O3 Co1 130.89(17) . .
C44 O4 Co1 151.17(18) 3_446 .
C1 N1 C5 116.4(2) . .
C1 N1 Co1 121.72(19) . 2
C5 N1 Co1 121.58(17) . 2
C14 N2 C13 116.6(4) . .
C10 N3 C6 118.6(2) . .
C23 N4 C27 115.8(2) . .
C23 N4 Co1 120.60(19) . .
C27 N4 Co1 123.34(19) . .
C36 N5 C35 115.2(4) . .
C32 N6 C28 118.7(2) . .
N1 C1 C2 123.5(3) . .
N1 C1 H1 118.2 . .
C2 C1 H1 118.2 . .
C1 C2 C3 119.7(3) . .
C1 C2 H2 120.2 . .
C3 C2 H2 120.2 . .
C4 C3 C2 117.0(3) . .
C4 C3 C6 118.7(3) . .
C2 C3 C6 124.1(3) . .
C5 C4 C3 119.7(3) . .
C5 C4 H4 120.2 . .
C3 C4 H4 120.2 . .
N1 C5 C4 123.7(3) . .
N1 C5 H5 118.2 . .
C4 C5 H5 118.2 . .
N3 C6 C7 121.3(3) . .
N3 C6 C3 116.5(2) . .
C7 C6 C3 122.0(3) . .
C8 C7 C6 120.1(3) . .
C8 C7 H7 119.9 . .
C6 C7 H7 119.9 . .
C9 C8 C7 117.7(3) . .
C9 C8 C16 120.1(3) . .
C7 C8 C16 122.2(3) . .
C8 C9 C10 120.7(3) . .
C8 C9 H9 119.6 . .
C10 C9 H9 119.6 . .
N3 C10 C9 121.5(3) . .
N3 C10 C11 116.3(3) . .
C9 C10 C11 122.1(3) . .
C15 C11 C12 116.9(3) . .
C15 C11 C10 119.7(3) . .
C12 C11 C10 123.5(3) . .
C11 C12 C13 119.3(3) . .
C11 C12 H12 120.3 . .
C13 C12 H12 120.3 . .
N2 C13 C12 123.0(4) . .
N2 C13 H13 118.5 . .
C12 C13 H13 118.5 . .
N2 C14 C15 125.1(4) . .
N2 C14 H14 117.5 . .
C15 C14 H14 117.5 . .
C11 C15 C14 119.1(4) . .
C11 C15 H15 120.4 . .
C14 C15 H15 120.4 . .
C21 C16 C17 116.2(3) . .
C21 C16 C8 122.2(3) . .
C17 C16 C8 121.6(3) . .
C16 C17 C18 121.6(3) . .
C16 C17 H17 119.2 . .
C18 C17 H17 119.2 . .
C19 C18 C17 121.5(3) . .
C19 C18 H18 119.3 . .
C17 C18 H18 119.3 . .
C20 C19 C18 117.1(3) . .
C20 C19 C22 121.2(3) . .
C18 C19 C22 121.5(3) . .
C19 C20 C21 121.4(3) . .
C19 C20 H20 119.3 . .
C21 C20 H20 119.3 . .
C16 C21 C20 122.1(3) . .
C16 C21 H21 118.9 . .
C20 C21 H21 118.9 . .
O2 C22 O1 121.3(3) . .
O2 C22 C19 119.6(3) . .
O1 C22 C19 119.0(3) . .
N4 C23 C24 123.8(3) . .
N4 C23 H23 118.1 . .
C24 C23 H23 118.1 . .
C23 C24 C25 120.5(3) . .
C23 C24 H24 119.7 . .
C25 C24 H24 119.7 . .
C26 C25 C24 116.5(3) . .
C26 C25 C28 123.6(3) . .
C24 C25 C28 119.9(3) . .
C27 C26 C25 119.4(3) . .
C27 C26 H26 120.3 . .
C25 C26 H26 120.3 . .
N4 C27 C26 124.0(3) . .
N4 C27 H27 118.0 . .
C26 C27 H27 118.0 . .
N6 C28 C29 121.5(3) . .
N6 C28 C25 115.5(3) . .
C29 C28 C25 123.0(3) . .
C30 C29 C28 120.4(3) . .
C30 C29 H29 119.8 . .
C28 C29 H29 119.8 . .
C31 C30 C29 117.3(3) . .
C31 C30 C38 120.9(3) . .
C29 C30 C38 121.8(3) . .
C32 C31 C30 120.4(3) . .
C32 C31 H31 119.8 . .
C30 C31 H31 119.8 . .
N6 C32 C31 121.7(3) . .
N6 C32 C33 115.1(3) . .
C31 C32 C33 123.2(3) . .
C34 C33 C37 115.9(3) . .
C34 C33 C32 120.7(3) . .
C37 C33 C32 123.2(3) . .
C33 C34 C35 119.7(4) . .
C33 C34 H34 120.2 . .
C35 C34 H34 120.2 . .
N5 C35 C34 125.4(4) . .
N5 C35 H35 117.3 . .
C34 C35 H35 117.3 . .
N5 C36 C37 123.5(4) . .
N5 C36 H36 118.2 . .
C37 C36 H36 118.2 . .
C33 C37 C36 120.3(3) . .
C33 C37 H37 119.8 . .
C36 C37 H37 119.8 . .
C39 C38 C43 118.1(3) . .
C39 C38 C30 120.7(3) . .
C43 C38 C30 121.1(3) . .
C38 C39 C40 121.7(3) . .
C38 C39 H39 119.2 . .
C40 C39 H39 119.2 . .
C41 C40 C39 119.7(3) . .
C41 C40 H40 120.1 . .
C39 C40 H40 120.1 . .
C42 C41 C40 118.7(3) . .
C42 C41 C44 121.5(2) . 4_455
C40 C41 C44 119.8(3) . 4_455
C41 C42 C43 121.1(3) . .
C41 C42 H42 119.5 . .
C43 C42 H42 119.5 . .
C42 C43 C38 120.6(3) . .
C42 C43 H43 119.7 . .
C38 C43 H43 119.7 . .
O4 C44 O3 125.3(2) 3_446 .
O4 C44 C41 117.3(2) 3_446 4_656
O3 C44 C41 117.3(2) . 4_656

loop_
_geom_bond_atom_site_label_1
_geom_bond_atom_site_label_2
_geom_bond_distance
_geom_bond_site_symmetry_2
Co1 O4 1.9914(18) .
Co1 O3 2.0315(16) .
Co1 O1 2.1262(18) .
Co1 N1 2.133(2) 2_545
Co1 N4 2.173(2) .
Co1 O2 2.3181(19) .
O1 C22 1.254(3) .
O2 C22 1.241(3) .
O3 C44 1.258(3) .
O4 C44 1.249(3) 3_446
N1 C1 1.341(3) .
N1 C5 1.339(3) .
N1 Co1 2.133(2) 2
N2 C14 1.301(5) .
N2 C13 1.315(4) .
N3 C10 1.358(3) .
N3 C6 1.353(3) .
N4 C23 1.339(3) .
N4 C27 1.337(3) .
N5 C36 1.315(4) .
N5 C35 1.317(4) .
N6 C32 1.344(3) .
N6 C28 1.350(3) .
C1 C2 1.375(3) .
C1 H1 0.9300 .
C2 C3 1.384(3) .
C2 H2 0.9300 .
C3 C4 1.387(3) .
C3 C6 1.479(3) .
C4 C5 1.372(3) .
C4 H4 0.9300 .
C5 H5 0.9300 .
C6 C7 1.393(3) .
C7 C8 1.387(3) .
C7 H7 0.9300 .
C8 C9 1.377(3) .
C8 C16 1.486(3) .
C9 C10 1.380(3) .
C9 H9 0.9300 .
C10 C11 1.488(4) .
C11 C15 1.370(4) .
C11 C12 1.375(4) .
C12 C13 1.399(4) .
C12 H12 0.9300 .
C13 H13 0.9300 .
C14 C15 1.373(5) .
C14 H14 0.9300 .
C15 H15 0.9300 .
C16 C21 1.357(4) .
C16 C17 1.356(4) .
C17 C18 1.390(4) .
C17 H17 0.9300 .
C18 C19 1.350(4) .
C18 H18 0.9300 .
C19 C20 1.349(4) .
C19 C22 1.506(4) .
C20 C21 1.382(4) .
C20 H20 0.9300 .
C21 H21 0.9300 .
C23 C24 1.365(3) .
C23 H23 0.9300 .
C24 C25 1.382(3) .
C24 H24 0.9300 .
C25 C26 1.385(3) .
C25 C28 1.479(4) .
C26 C27 1.385(3) .
C26 H26 0.9300 .
C27 H27 0.9300 .
C28 C29 1.387(3) .
C29 C30 1.383(3) .
C29 H29 0.9300 .
C30 C31 1.386(3) .
C30 C38 1.487(3) .
C31 C32 1.384(3) .
C31 H31 0.9300 .
C32 C33 1.484(4) .
C33 C34 1.361(4) .
C33 C37 1.378(4) .
C34 C35 1.385(4) .
C34 H34 0.9300 .
C35 H35 0.9300 .
C36 C37 1.399(4) .
C36 H36 0.9300 .
C37 H37 0.9300 .
C38 C39 1.370(3) .
C38 C43 1.380(3) .
C39 C40 1.392(3) .
C39 H39 0.9300 .
C40 C41 1.381(3) .
C40 H40 0.9300 .
C41 C42 1.374(3) .
C41 C44 1.503(3) 4_455
C42 C43 1.384(3) .
C42 H42 0.9300 .
C43 H43 0.9300 .
C44 O4 1.249(3) 3_446
C44 C41 1.503(3) 4_656

loop_
_geom_torsion_atom_site_label_1
_geom_torsion_atom_site_label_2
_geom_torsion_atom_site_label_3
_geom_torsion_atom_site_label_4
_geom_torsion
_geom_torsion_site_symmetry_1
_geom_torsion_site_symmetry_4
O4 Co1 O1 C22 -3.9(3) . .
O3 Co1 O1 C22 179.56(18) . .
N1 Co1 O1 C22 91.47(18) 2_545 .
N4 Co1 O1 C22 -89.68(18) . .
O2 Co1 O1 C22 4.15(17) . .
O4 Co1 O2 C22 171.37(19) . .
O3 Co1 O2 C22 -14.9(3) . .
O1 Co1 O2 C22 -4.19(18) . .
N1 Co1 O2 C22 -98.73(19) 2_545 .
N4 Co1 O2 C22 81.89(19) . .
O4 Co1 O3 C44 -29.8(2) . .
O1 Co1 O3 C44 148.1(2) . .
N1 Co1 O3 C44 -118.5(2) 2_545 .
N4 Co1 O3 C44 60.2(2) . .
O2 Co1 O3 C44 157.2(2) . .
O3 Co1 O4 C44 68.8(4) . 3_446
O1 Co1 O4 C44 -107.4(4) . 3_446
N1 Co1 O4 C44 156.1(4) 2_545 3_446
N4 Co1 O4 C44 -22.1(4) . 3_446
O2 Co1 O4 C44 -114.2(4) . 3_446
O4 Co1 N4 C23 131.0(2) . .
O3 Co1 N4 C23 14.2(2) . .
O1 Co1 N4 C23 -82.4(2) . .
N1 Co1 N4 C23 59(3) 2_545 .
O2 Co1 N4 C23 -140.7(2) . .
O4 Co1 N4 C27 -43.2(2) . .
O3 Co1 N4 C27 -160.0(2) . .
O1 Co1 N4 C27 103.3(2) . .
N1 Co1 N4 C27 -115(3) 2_545 .
O2 Co1 N4 C27 45.1(2) . .
C5 N1 C1 C2 -1.5(4) . .
Co1 N1 C1 C2 171.9(2) 2 .
N1 C1 C2 C3 0.7(4) . .
C1 C2 C3 C4 1.0(4) . .
C1 C2 C3 C6 -175.0(2) . .
C2 C3 C4 C5 -1.9(4) . .
C6 C3 C4 C5 174.3(2) . .
C1 N1 C5 C4 0.5(4) . .
Co1 N1 C5 C4 -172.8(2) 2 .
C3 C4 C5 N1 1.2(4) . .
C10 N3 C6 C7 0.9(4) . .
C10 N3 C6 C3 -174.7(2) . .
C4 C3 C6 N3 28.3(4) . .
C2 C3 C6 N3 -155.7(3) . .
C4 C3 C6 C7 -147.3(3) . .
C2 C3 C6 C7 28.7(4) . .
N3 C6 C7 C8 -0.9(4) . .
C3 C6 C7 C8 174.5(3) . .
C6 C7 C8 C9 0.1(4) . .
C6 C7 C8 C16 -178.0(3) . .
C7 C8 C9 C10 0.7(5) . .
C16 C8 C9 C10 178.8(3) . .
C6 N3 C10 C9 -0.1(4) . .
C6 N3 C10 C11 176.0(2) . .
C8 C9 C10 N3 -0.7(5) . .
C8 C9 C10 C11 -176.6(3) . .
N3 C10 C11 C15 -15.7(4) . .
C9 C10 C11 C15 160.5(3) . .
N3 C10 C11 C12 165.5(3) . .
C9 C10 C11 C12 -18.4(5) . .
C15 C11 C12 C13 0.1(5) . .
C10 C11 C12 C13 179.0(3) . .
C14 N2 C13 C12 0.7(7) . .
C11 C12 C13 N2 -0.8(6) . .
C13 N2 C14 C15 0.0(7) . .
C12 C11 C15 C14 0.5(5) . .
C10 C11 C15 C14 -178.5(3) . .
N2 C14 C15 C11 -0.6(7) . .
C9 C8 C16 C21 15.7(5) . .
C7 C8 C16 C21 -166.3(4) . .
C9 C8 C16 C17 -162.4(3) . .
C7 C8 C16 C17 15.6(5) . .
C21 C16 C17 C18 -0.2(6) . .
C8 C16 C17 C18 178.1(3) . .
C16 C17 C18 C19 -2.5(6) . .
C17 C18 C19 C20 3.1(6) . .
C17 C18 C19 C22 -171.7(3) . .
C18 C19 C20 C21 -1.4(6) . .
C22 C19 C20 C21 173.5(4) . .
C17 C16 C21 C20 2.0(7) . .
C8 C16 C21 C20 -176.3(4) . .
C19 C20 C21 C16 -1.3(7) . .
Co1 O2 C22 O1 7.1(3) . .
Co1 O2 C22 C19 -168.8(3) . .
Co1 O1 C22 O2 -7.7(3) . .
Co1 O1 C22 C19 168.2(2) . .
C20 C19 C22 O2 -8.4(5) . .
C18 C19 C22 O2 166.3(3) . .
C20 C19 C22 O1 175.6(3) . .
C18 C19 C22 O1 -9.7(5) . .
C27 N4 C23 C24 2.2(4) . .
Co1 N4 C23 C24 -172.4(2) . .
N4 C23 C24 C25 -2.4(5) . .
C23 C24 C25 C26 0.7(4) . .
C23 C24 C25 C28 -178.5(3) . .
C24 C25 C26 C27 1.0(4) . .
C28 C25 C26 C27 -179.9(3) . .
C23 N4 C27 C26 -0.4(4) . .
Co1 N4 C27 C26 174.1(2) . .
C25 C26 C27 N4 -1.2(5) . .
C32 N6 C28 C29 2.8(4) . .
C32 N6 C28 C25 -178.8(3) . .
C26 C25 C28 N6 155.8(3) . .
C24 C25 C28 N6 -25.2(4) . .
C26 C25 C28 C29 -25.9(5) . .
C24 C25 C28 C29 153.2(3) . .
N6 C28 C29 C30 -1.5(5) . .
C25 C28 C29 C30 -179.8(3) . .
C28 C29 C30 C31 -0.6(4) . .
C28 C29 C30 C38 179.6(3) . .
C29 C30 C31 C32 1.3(4) . .
C38 C30 C31 C32 -178.8(3) . .
C28 N6 C32 C31 -2.1(4) . .
C28 N6 C32 C33 177.8(3) . .
C30 C31 C32 N6 0.0(5) . .
C30 C31 C32 C33 -179.8(3) . .
N6 C32 C33 C34 15.1(5) . .
C31 C32 C33 C34 -165.0(4) . .
N6 C32 C33 C37 -159.6(3) . .
C31 C32 C33 C37 20.3(5) . .
C37 C33 C34 C35 -2.0(6) . .
C32 C33 C34 C35 -177.1(4) . .
C36 N5 C35 C34 -1.5(8) . .
C33 C34 C35 N5 2.7(8) . .
C35 N5 C36 C37 -0.1(7) . .
C34 C33 C37 C36 0.6(6) . .
C32 C33 C37 C36 175.5(3) . .
N5 C36 C37 C33 0.5(6) . .
C31 C30 C38 C39 -46.2(4) . .
C29 C30 C38 C39 133.6(3) . .
C31 C30 C38 C43 133.7(3) . .
C29 C30 C38 C43 -46.4(4) . .
C43 C38 C39 C40 2.7(5) . .
C30 C38 C39 C40 -177.4(3) . .
C38 C39 C40 C41 -1.5(5) . .
C39 C40 C41 C42 -2.1(4) . .
C39 C40 C41 C44 177.8(2) . 4_455
C40 C41 C42 C43 4.4(4) . .
C44 C41 C42 C43 -175.4(3) 4_455 .
C41 C42 C43 C38 -3.3(5) . .
C39 C38 C43 C42 -0.3(5) . .
C30 C38 C43 C42 179.8(3) . .
Co1 O3 C44 O4 2.7(4) . 3_446
Co1 O3 C44 C41 -174.15(15) . 4_656
